data_4304304
loop_
_publ_author_name
'Tarlok S. Lobana'
'Gagandeep Bawa'
'Ray J. Butcher'

_publ_section_title
;
Synthesis of CuII-RuII-CuII Trinuclear Complexes via Redox Reaction of
Copper(I) Across Thiosemicarbazones Coordinated to Ruthenium(II)
;
_journal_name_full 'Inorganic Chemistry'
_journal_page_first 1488
_journal_page_last 1495
_journal_paper_doi 10.1021/ic701780g
_journal_volume 47
_journal_year 2008
_chemical_formula_sum 'C52 H50 N8 O P2 Ru S2'
_chemical_formula_weight 1030.13
_chemical_name_systematic
; 
 ? 
;
_space_group_IT_number 14
_symmetry_cell_setting monoclinic
_symmetry_space_group_name_Hall '-P 2ybc'
_symmetry_space_group_name_H-M 'P 1 21/c 1'
_atom_sites_solution_hydrogens geom
_atom_sites_solution_primary direct
_atom_sites_solution_secondary difmap
_audit_creation_method SHELXL-97
_cell_angle_alpha 90.00
_cell_angle_beta 100.804(2)
_cell_angle_gamma 90.00
_cell_formula_units_Z 4
_cell_length_a 23.454(2)
_cell_length_b 11.6204(10)
_cell_length_c 18.2898(15)
_cell_measurement_reflns_used 4633
_cell_measurement_temperature 173(2)
_cell_measurement_theta_max 25.55
_cell_measurement_theta_min 2.18
_cell_volume 4896.4(7)
_computing_cell_refinement 'Bruker SMART'
_computing_data_collection 'Bruker SMART'
_computing_data_reduction 'Bruker SAINT'
_computing_molecular_graphics 'Bruker SHELXTL'
_computing_publication_material 'Bruker SHELXTL'
_computing_structure_refinement 'SHELXL-97 (Sheldrick, 1997)'
_computing_structure_solution 'SHELXS-97 (Sheldrick, 1990)'
_diffrn_ambient_temperature 173(2)
_diffrn_measured_fraction_theta_full 0.997
_diffrn_measured_fraction_theta_max 0.966
_diffrn_measurement_device_type 'CCD area detector'
_diffrn_measurement_method 'phi and omega scans'
_diffrn_radiation_monochromator graphite
_diffrn_radiation_source 'fine-focus sealed tube'
_diffrn_radiation_type MoK\a
_diffrn_radiation_wavelength 0.71073
_diffrn_reflns_av_R_equivalents 0.0667
_diffrn_reflns_av_sigmaI/netI 0.1026
_diffrn_reflns_limit_h_max 14
_diffrn_reflns_limit_h_min -32
_diffrn_reflns_limit_k_max 14
_diffrn_reflns_limit_k_min -16
_diffrn_reflns_limit_l_max 25
_diffrn_reflns_limit_l_min -24
_diffrn_reflns_number 26003
_diffrn_reflns_theta_full 25.00
_diffrn_reflns_theta_max 29.78
_diffrn_reflns_theta_min 1.96
_exptl_absorpt_coefficient_mu 0.518
_exptl_absorpt_correction_T_max 1.000
_exptl_absorpt_correction_T_min 0.417
_exptl_absorpt_correction_type multi-scan
_exptl_absorpt_process_details Sadabs
_exptl_crystal_density_diffrn 1.397
_exptl_crystal_density_meas 0
_exptl_crystal_density_method 'not measured'
_exptl_crystal_description prism
_exptl_crystal_F_000 2128
_exptl_crystal_size_max 0.40
_exptl_crystal_size_mid 0.20
_exptl_crystal_size_min 0.19
_refine_diff_density_max 0.788
_refine_diff_density_min -0.528
_refine_diff_density_rms 0.086
_refine_ls_extinction_method none
_refine_ls_goodness_of_fit_ref 0.954
_refine_ls_hydrogen_treatment mixed
_refine_ls_matrix_type full
_refine_ls_number_parameters 603
_refine_ls_number_reflns 13539
_refine_ls_number_restraints 3
_refine_ls_restrained_S_all 0.955
_refine_ls_R_factor_all 0.0840
_refine_ls_R_factor_gt 0.0441
_refine_ls_shift/su_max 0.005
_refine_ls_shift/su_mean 0.000
_refine_ls_structure_factor_coef Fsqd
_refine_ls_weighting_details 'calc w=1/[\s^2^(Fo^2^)+(0.0332P)^2^+0.0000P] where P=(Fo^2^+2Fc^2^)/3'
_refine_ls_weighting_scheme calc
_refine_ls_wR_factor_gt 0.0842
_refine_ls_wR_factor_ref 0.0954
_reflns_number_gt 8932
_reflns_number_total 13539
_reflns_threshold_expression >2sigma(I)
_cod_data_source_file ic701780g-file001_1.cif
_cod_data_source_block trm
_cod_depositor_comments
;
The following automatic conversions were performed:
'_symmetry_cell_setting' value 'Monoclinic' changed to 'monoclinic'
according to '/home/saulius/struct/CIF-dictionaries/cif_core.dic'
dictionary named 'cif_core.dic' version 2.4.1 from 2010-06-29.

Automatic conversion script
Id: cif_fix_enum 1527 2010-12-29 10:47:43Z saulius 
;
_cod_database_code 4304304

loop_
_symmetry_equiv_pos_as_xyz
'x, y, z'
'-x, y+1/2, -z+1/2'
'-x, -y, -z'
'x, -y-1/2, z-1/2'

loop_
_atom_site_label
_atom_site_type_symbol
_atom_site_fract_x
_atom_site_fract_y
_atom_site_fract_z
_atom_site_U_iso_or_equiv
_atom_site_adp_type
_atom_site_occupancy
_atom_site_symmetry_multiplicity
_atom_site_calc_flag
_atom_site_refinement_flags
_atom_site_disorder_assembly
_atom_site_disorder_group
Ru Ru 0.251349(8) 0.413488(17) 0.379522(11) 0.01747(6) Uani 1 1 d . . .
S1A S 0.28477(3) 0.38665(5) 0.26325(4) 0.02377(14) Uani 1 1 d . . .
S1B S 0.25579(3) 0.44321(6) 0.51179(4) 0.02422(14) Uani 1 1 d . . .
P1 P 0.19400(3) 0.55948(5) 0.32059(4) 0.01996(14) Uani 1 1 d . . .
P2 P 0.18156(3) 0.27303(6) 0.37431(4) 0.02016(14) Uani 1 1 d . . .
O1W O 0.50042(11) 0.6042(2) 0.37166(17) 0.0698(8) Uani 1 1 d D . .
H1W1 H 0.4951(19) 0.614(4) 0.4174(14) 0.105 Uiso 1 1 d D . .
H1W2 H 0.5283(14) 0.555(3) 0.382(2) 0.105 Uiso 1 1 d D . .
N1A N 0.33086(8) 0.50490(18) 0.37287(12) 0.0234(5) Uani 1 1 d . . .
N2A N 0.47089(10) 0.6372(2) 0.51810(17) 0.0491(8) Uani 1 1 d . . .
N3A N 0.37775(9) 0.55590(18) 0.41793(13) 0.0273(5) Uani 1 1 d . . .
N4A N 0.38903(9) 0.4948(2) 0.28147(14) 0.0356(6) Uani 1 1 d . . .
H4AB H 0.4159 0.5374 0.3089 0.043 Uiso 1 1 calc R . .
N1B N 0.31219(8) 0.30175(17) 0.44930(12) 0.0216(5) Uani 1 1 d . . .
N2B N 0.40483(10) 0.04895(19) 0.31583(14) 0.0313(5) Uani 1 1 d . . .
N3B N 0.35116(8) 0.21382(17) 0.44950(12) 0.0228(5) Uani 1 1 d . . .
N4B N 0.34714(10) 0.31255(19) 0.57824(12) 0.0320(5) Uani 1 1 d . . .
H4BB H 0.3731 0.2594 0.5742 0.038 Uiso 1 1 calc R . .
C7A C 0.34110(10) 0.4699(2) 0.30804(15) 0.0240(6) Uani 1 1 d . . .
C8A C 0.39897(14) 0.4553(3) 0.2104(2) 0.0528(9) Uani 1 1 d . . .
H8AA H 0.4332 0.4940 0.1985 0.079 Uiso 1 1 calc R . .
H8AB H 0.3650 0.4732 0.1720 0.079 Uiso 1 1 calc R . .
H8AC H 0.4054 0.3720 0.2122 0.079 Uiso 1 1 calc R . .
C7B C 0.31073(11) 0.3433(2) 0.51654(15) 0.0237(6) Uani 1 1 d . . .
C8B C 0.34737(14) 0.3592(3) 0.65072(16) 0.0426(8) Uani 1 1 d . . .
H8BA H 0.3832 0.3366 0.6843 0.064 Uiso 1 1 calc R . .
H8BB H 0.3139 0.3296 0.6698 0.064 Uiso 1 1 calc R . .
H8BC H 0.3451 0.4433 0.6476 0.064 Uiso 1 1 calc R . .
C1A C 0.51479(15) 0.6736(3) 0.5707(3) 0.0653(13) Uani 1 1 d . . .
H1AA H 0.5533 0.6646 0.5621 0.078 Uiso 1 1 calc R . .
C2A C 0.50730(19) 0.7228(3) 0.6358(3) 0.0703(14) Uani 1 1 d . . .
H2AA H 0.5400 0.7463 0.6715 0.084 Uiso 1 1 calc R . .
C3A C 0.4523(2) 0.7381(3) 0.6496(2) 0.0666(12) Uani 1 1 d . . .
H3AA H 0.4461 0.7733 0.6943 0.080 Uiso 1 1 calc R . .
C4A C 0.40518(16) 0.6996(3) 0.59506(19) 0.0518(9) Uani 1 1 d . . .
H4AA H 0.3664 0.7086 0.6025 0.062 Uiso 1 1 calc R . .
C5A C 0.41616(12) 0.6498(2) 0.53206(18) 0.0357(7) Uani 1 1 d . . .
C6A C 0.36818(11) 0.6034(2) 0.47714(16) 0.0295(6) Uani 1 1 d . . .
H6AA H 0.3296 0.6088 0.4858 0.035 Uiso 1 1 calc R . .
C1B C 0.44023(12) -0.0393(2) 0.31062(19) 0.0388(7) Uani 1 1 d . . .
H1BA H 0.4497 -0.0547 0.2633 0.047 Uiso 1 1 calc R . .
C2B C 0.46387(12) -0.1093(2) 0.3690(2) 0.0441(9) Uani 1 1 d . . .
H2BA H 0.4887 -0.1713 0.3620 0.053 Uiso 1 1 calc R . .
C3B C 0.45059(13) -0.0874(3) 0.4376(2) 0.0454(8) Uani 1 1 d . . .
H3BA H 0.4661 -0.1342 0.4792 0.054 Uiso 1 1 calc R . .
C4B C 0.41404(12) 0.0045(2) 0.44528(17) 0.0346(7) Uani 1 1 d . . .
H4BA H 0.4041 0.0216 0.4921 0.041 Uiso 1 1 calc R . .
C5B C 0.39247(10) 0.0705(2) 0.38302(15) 0.0233(6) Uani 1 1 d . . .
C6B C 0.35389(10) 0.1691(2) 0.38656(15) 0.0236(6) Uani 1 1 d . . .
H6BA H 0.3311 0.1994 0.3423 0.028 Uiso 1 1 calc R . .
C1C C 0.23348(10) 0.6625(2) 0.27178(15) 0.0230(6) Uani 1 1 d . . .
C2C C 0.27655(10) 0.7260(2) 0.31675(17) 0.0286(6) Uani 1 1 d . . .
H2CA H 0.2859 0.7093 0.3685 0.034 Uiso 1 1 calc R . .
C3C C 0.30614(12) 0.8131(2) 0.28791(19) 0.0379(7) Uani 1 1 d . . .
H3CA H 0.3351 0.8563 0.3197 0.046 Uiso 1 1 calc R . .
C4C C 0.29321(14) 0.8363(3) 0.21296(19) 0.0455(8) Uani 1 1 d . . .
H4CA H 0.3131 0.8964 0.1929 0.055 Uiso 1 1 calc R . .
C5C C 0.25168(14) 0.7731(3) 0.16688(19) 0.0474(8) Uani 1 1 d . . .
H5CA H 0.2436 0.7882 0.1149 0.057 Uiso 1 1 calc R . .
C6C C 0.22152(12) 0.6870(2) 0.19647(16) 0.0342(7) Uani 1 1 d . . .
H6CA H 0.1924 0.6446 0.1645 0.041 Uiso 1 1 calc R . .
C1D C 0.16158(10) 0.6705(2) 0.37310(15) 0.0233(6) Uani 1 1 d . . .
C2D C 0.16258(11) 0.6611(2) 0.44911(16) 0.0309(6) Uani 1 1 d . . .
H2DA H 0.1792 0.5949 0.4752 0.037 Uiso 1 1 calc R . .
C3D C 0.13943(12) 0.7478(3) 0.48742(18) 0.0398(8) Uani 1 1 d . . .
H3DA H 0.1402 0.7403 0.5393 0.048 Uiso 1 1 calc R . .
C4D C 0.11559(12) 0.8435(3) 0.4504(2) 0.0414(8) Uani 1 1 d . . .
H4DA H 0.0998 0.9024 0.4766 0.050 Uiso 1 1 calc R . .
C5D C 0.11444(13) 0.8547(3) 0.3761(2) 0.0419(8) Uani 1 1 d . . .
H5DA H 0.0980 0.9216 0.3507 0.050 Uiso 1 1 calc R . .
C6D C 0.13710(11) 0.7692(2) 0.33714(18) 0.0348(7) Uani 1 1 d . . .
H6DA H 0.1359 0.7780 0.2852 0.042 Uiso 1 1 calc R . .
C1E C 0.13165(10) 0.5203(2) 0.24798(14) 0.0214(5) Uani 1 1 d . . .
C2E C 0.07455(11) 0.5461(2) 0.25221(16) 0.0322(7) Uani 1 1 d . . .
H2EA H 0.0665 0.5886 0.2935 0.039 Uiso 1 1 calc R . .
C3E C 0.02920(12) 0.5105(3) 0.19678(18) 0.0435(8) Uani 1 1 d . . .
H3EA H -0.0097 0.5278 0.2008 0.052 Uiso 1 1 calc R . .
C4E C 0.03997(12) 0.4505(3) 0.13629(18) 0.0408(8) Uani 1 1 d . . .
H4EA H 0.0087 0.4268 0.0985 0.049 Uiso 1 1 calc R . .
C5E C 0.09643(12) 0.4246(2) 0.13040(16) 0.0348(7) Uani 1 1 d . . .
H5EA H 0.1042 0.3845 0.0881 0.042 Uiso 1 1 calc R . .
C6E C 0.14175(11) 0.4576(2) 0.18683(16) 0.0291(6) Uani 1 1 d . . .
H6EA H 0.1804 0.4370 0.1836 0.035 Uiso 1 1 calc R . .
C1F C 0.11407(10) 0.2943(2) 0.41032(14) 0.0226(5) Uani 1 1 d . . .
C2F C 0.09209(11) 0.4030(2) 0.41492(16) 0.0312(6) Uani 1 1 d . . .
H2FA H 0.1140 0.4676 0.4041 0.037 Uiso 1 1 calc R . .
C3F C 0.03841(12) 0.4205(3) 0.43505(18) 0.0407(7) Uani 1 1 d . . .
H3FA H 0.0236 0.4963 0.4372 0.049 Uiso 1 1 calc R . .
C4F C 0.00689(12) 0.3279(3) 0.45185(18) 0.0427(8) Uani 1 1 d . . .
H4FA H -0.0298 0.3395 0.4654 0.051 Uiso 1 1 calc R . .
C5F C 0.02846(12) 0.2185(3) 0.44904(17) 0.0369(7) Uani 1 1 d . . .
H5FA H 0.0068 0.1545 0.4611 0.044 Uiso 1 1 calc R . .
C6F C 0.08189(11) 0.2011(2) 0.42859(16) 0.0308(6) Uani 1 1 d . . .
H6FA H 0.0967 0.1252 0.4270 0.037 Uiso 1 1 calc R . .
C1G C 0.15268(11) 0.2110(2) 0.28266(14) 0.0244(6) Uani 1 1 d . . .
C2G C 0.09313(12) 0.2019(2) 0.25376(16) 0.0337(7) Uani 1 1 d . . .
H2GA H 0.0658 0.2285 0.2822 0.040 Uiso 1 1 calc R . .
C3G C 0.07389(14) 0.1545(3) 0.18399(18) 0.0476(9) Uani 1 1 d . . .
H3GA H 0.0334 0.1495 0.1649 0.057 Uiso 1 1 calc R . .
C4G C 0.11246(15) 0.1148(3) 0.14213(18) 0.0510(9) Uani 1 1 d . . .
H4GA H 0.0988 0.0819 0.0945 0.061 Uiso 1 1 calc R . .
C5G C 0.17167(14) 0.1228(3) 0.16961(17) 0.0426(8) Uani 1 1 d . . .
H5GA H 0.1987 0.0951 0.1410 0.051 Uiso 1 1 calc R . .
C6G C 0.19121(12) 0.1714(2) 0.23874(15) 0.0298(6) Uani 1 1 d . . .
H6GA H 0.2318 0.1780 0.2567 0.036 Uiso 1 1 calc R . .
C1H C 0.21060(10) 0.1464(2) 0.42972(14) 0.0222(5) Uani 1 1 d . . .
C2H C 0.23000(12) 0.0473(2) 0.40011(17) 0.0303(6) Uani 1 1 d . . .
H2HA H 0.2251 0.0386 0.3477 0.036 Uiso 1 1 calc R . .
C3H C 0.25660(12) -0.0397(2) 0.44675(18) 0.0369(7) Uani 1 1 d . . .
H3HA H 0.2696 -0.1072 0.4256 0.044 Uiso 1 1 calc R . .
C4H C 0.26428(12) -0.0297(2) 0.52193(18) 0.0385(7) Uani 1 1 d . . .
H4HA H 0.2832 -0.0891 0.5531 0.046 Uiso 1 1 calc R . .
C5H C 0.24436(11) 0.0677(2) 0.55295(16) 0.0331(7) Uani 1 1 d . . .
H5HA H 0.2493 0.0752 0.6055 0.040 Uiso 1 1 calc R . .
C6H C 0.21710(11) 0.1543(2) 0.50693(15) 0.0268(6) Uani 1 1 d . . .
H6HA H 0.2026 0.2200 0.5284 0.032 Uiso 1 1 calc R . .

loop_
_atom_site_aniso_label
_atom_site_aniso_U_11
_atom_site_aniso_U_22
_atom_site_aniso_U_33
_atom_site_aniso_U_23
_atom_site_aniso_U_13
_atom_site_aniso_U_12
Ru 0.01436(9) 0.02284(10) 0.01600(11) -0.00058(8) 0.00489(7) -0.00101(8)
S1A 0.0229(3) 0.0303(4) 0.0199(3) 0.0018(3) 0.0087(3) 0.0026(3)
S1B 0.0231(3) 0.0306(4) 0.0198(4) -0.0024(3) 0.0061(3) 0.0009(3)
P1 0.0166(3) 0.0233(3) 0.0205(4) -0.0007(3) 0.0047(3) -0.0011(2)
P2 0.0190(3) 0.0261(3) 0.0168(4) -0.0023(3) 0.0067(3) -0.0039(3)
O1W 0.0489(14) 0.0578(17) 0.107(3) 0.0101(17) 0.0267(16) 0.0046(12)
N1A 0.0147(9) 0.0292(12) 0.0262(13) 0.0031(9) 0.0039(9) -0.0025(8)
N2A 0.0297(13) 0.0406(15) 0.069(2) 0.0116(14) -0.0118(13) -0.0112(12)
N3A 0.0180(10) 0.0260(12) 0.0368(15) 0.0034(10) 0.0017(10) -0.0056(9)
N4A 0.0257(11) 0.0448(15) 0.0418(16) 0.0006(12) 0.0203(11) -0.0039(11)
N1B 0.0199(10) 0.0234(11) 0.0223(12) -0.0002(9) 0.0061(9) 0.0023(8)
N2B 0.0314(12) 0.0292(12) 0.0339(15) -0.0044(10) 0.0078(11) 0.0011(10)
N3B 0.0211(10) 0.0249(11) 0.0224(13) 0.0017(9) 0.0039(9) 0.0002(9)
N4B 0.0381(13) 0.0369(13) 0.0182(13) -0.0022(10) -0.0021(10) 0.0092(11)
C7A 0.0200(12) 0.0230(13) 0.0314(16) 0.0056(11) 0.0107(11) 0.0035(10)
C8A 0.0452(18) 0.069(2) 0.054(2) -0.0011(18) 0.0354(18) -0.0047(17)
C7B 0.0266(13) 0.0221(13) 0.0233(15) 0.0010(11) 0.0070(11) -0.0024(10)
C8B 0.0531(19) 0.0512(19) 0.0219(17) -0.0021(14) 0.0027(15) 0.0100(16)
C1A 0.045(2) 0.044(2) 0.090(4) 0.020(2) -0.029(2) -0.0172(17)
C2A 0.074(3) 0.052(2) 0.068(3) 0.020(2) -0.030(2) -0.033(2)
C3A 0.106(3) 0.046(2) 0.040(2) 0.0069(17) -0.006(2) -0.034(2)
C4A 0.064(2) 0.050(2) 0.040(2) 0.0035(16) 0.0038(18) -0.0221(18)
C5A 0.0367(16) 0.0282(15) 0.0378(19) 0.0079(13) -0.0045(14) -0.0117(13)
C6A 0.0232(12) 0.0298(15) 0.0343(17) -0.0005(12) 0.0021(12) -0.0053(11)
C1B 0.0346(15) 0.0344(16) 0.051(2) -0.0111(14) 0.0168(15) 0.0003(13)
C2B 0.0294(15) 0.0285(17) 0.075(3) -0.0039(16) 0.0122(16) 0.0076(12)
C3B 0.0391(16) 0.0326(17) 0.062(2) 0.0117(16) 0.0021(16) 0.0037(14)
C4B 0.0386(15) 0.0339(16) 0.0308(18) 0.0046(13) 0.0055(13) 0.0044(13)
C5B 0.0189(11) 0.0213(13) 0.0289(16) -0.0019(11) 0.0021(11) -0.0023(10)
C6B 0.0192(12) 0.0287(14) 0.0226(15) -0.0004(11) 0.0030(11) -0.0024(10)
C1C 0.0209(12) 0.0230(13) 0.0256(15) 0.0014(11) 0.0058(11) 0.0010(10)
C2C 0.0234(12) 0.0270(14) 0.0350(17) -0.0012(12) 0.0046(12) -0.0017(11)
C3C 0.0328(15) 0.0339(16) 0.049(2) -0.0046(14) 0.0115(14) -0.0116(13)
C4C 0.0546(19) 0.0350(18) 0.052(2) 0.0045(15) 0.0247(17) -0.0161(15)
C5C 0.059(2) 0.051(2) 0.034(2) 0.0118(16) 0.0129(16) -0.0130(17)
C6C 0.0367(15) 0.0371(16) 0.0282(17) 0.0038(13) 0.0044(13) -0.0114(13)
C1D 0.0169(11) 0.0253(14) 0.0278(16) -0.0044(11) 0.0046(11) -0.0004(10)
C2D 0.0253(13) 0.0366(16) 0.0303(17) -0.0046(12) 0.0040(12) 0.0080(12)
C3D 0.0321(15) 0.053(2) 0.0351(19) -0.0135(15) 0.0073(14) 0.0048(14)
C4D 0.0269(14) 0.0414(18) 0.057(2) -0.0198(16) 0.0116(15) 0.0035(13)
C5D 0.0355(16) 0.0327(17) 0.058(2) -0.0030(15) 0.0104(16) 0.0108(13)
C6D 0.0306(14) 0.0346(16) 0.0402(19) -0.0010(13) 0.0095(13) 0.0073(12)
C1E 0.0182(11) 0.0245(13) 0.0211(14) 0.0024(10) 0.0027(10) -0.0011(10)
C2E 0.0224(13) 0.0416(16) 0.0322(17) -0.0066(13) 0.0039(12) 0.0011(12)
C3E 0.0203(13) 0.065(2) 0.042(2) -0.0128(17) -0.0011(14) 0.0028(14)
C4E 0.0244(14) 0.057(2) 0.037(2) -0.0105(15) -0.0060(13) -0.0022(13)
C5E 0.0355(15) 0.0439(17) 0.0241(16) -0.0053(13) 0.0031(12) -0.0007(13)
C6E 0.0203(12) 0.0362(15) 0.0309(17) 0.0002(12) 0.0050(12) 0.0008(11)
C1F 0.0213(12) 0.0318(15) 0.0156(14) -0.0013(11) 0.0058(10) -0.0051(10)
C2F 0.0274(13) 0.0366(16) 0.0330(17) 0.0023(13) 0.0145(12) -0.0010(12)
C3F 0.0358(15) 0.0428(18) 0.049(2) 0.0027(15) 0.0218(15) 0.0077(14)
C4F 0.0246(14) 0.067(2) 0.041(2) 0.0015(16) 0.0157(14) 0.0005(15)
C5F 0.0307(14) 0.0506(19) 0.0334(18) -0.0041(14) 0.0159(13) -0.0142(14)
C6F 0.0280(13) 0.0351(16) 0.0317(17) -0.0020(12) 0.0115(12) -0.0080(12)
C1G 0.0282(13) 0.0293(14) 0.0170(14) -0.0029(11) 0.0080(11) -0.0067(11)
C2G 0.0295(14) 0.0485(18) 0.0236(16) -0.0067(13) 0.0067(12) -0.0121(13)
C3G 0.0380(17) 0.072(2) 0.0318(19) -0.0129(17) 0.0034(15) -0.0222(16)
C4G 0.057(2) 0.069(2) 0.0262(18) -0.0189(16) 0.0071(16) -0.0269(18)
C5G 0.0497(18) 0.0531(19) 0.0291(18) -0.0144(15) 0.0182(15) -0.0148(16)
C6G 0.0318(14) 0.0379(16) 0.0211(15) -0.0035(12) 0.0085(12) -0.0057(12)
C1H 0.0229(12) 0.0238(13) 0.0214(15) 0.0002(10) 0.0079(11) -0.0057(10)
C2H 0.0346(14) 0.0291(15) 0.0294(17) -0.0032(12) 0.0113(13) -0.0050(12)
C3H 0.0459(17) 0.0248(15) 0.043(2) 0.0025(13) 0.0150(15) 0.0010(13)
C4H 0.0371(16) 0.0337(16) 0.044(2) 0.0109(14) 0.0067(15) 0.0016(13)
C5H 0.0335(14) 0.0425(18) 0.0240(16) 0.0052(13) 0.0070(12) -0.0043(13)
C6H 0.0290(13) 0.0295(15) 0.0242(16) -0.0027(11) 0.0108(12) -0.0019(11)

loop_
_atom_type_symbol
_atom_type_description
_atom_type_scat_dispersion_real
_atom_type_scat_dispersion_imag
_atom_type_scat_source
C C 0.0033 0.0016 'International Tables Vol C Tables 4.2.6.8 and 6.1.1.4'
H H 0.0000 0.0000 'International Tables Vol C Tables 4.2.6.8 and 6.1.1.4'
N N 0.0061 0.0033 'International Tables Vol C Tables 4.2.6.8 and 6.1.1.4'
O O 0.0106 0.0060 'International Tables Vol C Tables 4.2.6.8 and 6.1.1.4'
P P 0.1023 0.0942 'International Tables Vol C Tables 4.2.6.8 and 6.1.1.4'
S S 0.1246 0.1234 'International Tables Vol C Tables 4.2.6.8 and 6.1.1.4'
Ru Ru -1.2594 0.8363 'International Tables Vol C Tables 4.2.6.8 and 6.1.1.4'

loop_
_geom_angle_atom_site_label_1
_geom_angle_atom_site_label_2
_geom_angle_atom_site_label_3
_geom_angle
_geom_angle_site_symmetry_1
_geom_angle_site_symmetry_3
_geom_angle_publ_flag
N1B Ru N1A 81.25(8) . . ?
N1B Ru P2 89.09(5) . . ?
N1A Ru P2 163.22(6) . . ?
N1B Ru P1 169.15(6) . . ?
N1A Ru P1 92.63(6) . . ?
P2 Ru P1 98.89(2) . . ?
N1B Ru S1A 98.90(6) . . ?
N1A Ru S1A 65.82(6) . . ?
P2 Ru S1A 102.55(2) . . ?
P1 Ru S1A 86.60(2) . . ?
N1B Ru S1B 66.20(6) . . ?
N1A Ru S1B 96.29(6) . . ?
P2 Ru S1B 92.27(2) . . ?
P1 Ru S1B 105.90(2) . . ?
S1A Ru S1B 159.03(2) . . ?
C7A S1A Ru 81.67(9) . . ?
C7B S1B Ru 81.17(9) . . ?
C1E P1 C1C 102.41(11) . . ?
C1E P1 C1D 101.46(11) . . ?
C1C P1 C1D 95.21(12) . . ?
C1E P1 Ru 118.10(8) . . ?
C1C P1 Ru 113.75(8) . . ?
C1D P1 Ru 122.02(9) . . ?
C1G P2 C1F 100.65(11) . . ?
C1G P2 C1H 102.93(12) . . ?
C1F P2 C1H 99.46(11) . . ?
C1G P2 Ru 117.06(8) . . ?
C1F P2 Ru 122.84(8) . . ?
C1H P2 Ru 110.91(8) . . ?
H1W1 O1W H1W2 97(2) . . ?
C7A N1A N3A 114.3(2) . . ?
C7A N1A Ru 101.71(15) . . ?
N3A N1A Ru 140.79(17) . . ?
C1A N2A C5A 117.1(3) . . ?
C6A N3A N1A 116.6(2) . . ?
C7A N4A C8A 123.3(3) . . ?
C7A N4A H4AB 118.3 . . ?
C8A N4A H4AB 118.3 . . ?
C7B N1B N3B 113.7(2) . . ?
C7B N1B Ru 101.53(15) . . ?
N3B N1B Ru 144.68(17) . . ?
C1B N2B C5B 117.0(2) . . ?
C6B N3B N1B 116.6(2) . . ?
C7B N4B C8B 125.1(2) . . ?
C7B N4B H4BB 117.5 . . ?
C8B N4B H4BB 117.5 . . ?
N1A C7A N4A 124.6(2) . . ?
N1A C7A S1A 110.46(18) . . ?
N4A C7A S1A 124.9(2) . . ?
N4A C8A H8AA 109.5 . . ?
N4A C8A H8AB 109.5 . . ?
H8AA C8A H8AB 109.5 . . ?
N4A C8A H8AC 109.5 . . ?
H8AA C8A H8AC 109.5 . . ?
H8AB C8A H8AC 109.5 . . ?
N1B C7B N4B 124.4(2) . . ?
N1B C7B S1B 110.30(18) . . ?
N4B C7B S1B 125.3(2) . . ?
N4B C8B H8BA 109.5 . . ?
N4B C8B H8BB 109.5 . . ?
H8BA C8B H8BB 109.5 . . ?
N4B C8B H8BC 109.5 . . ?
H8BA C8B H8BC 109.5 . . ?
H8BB C8B H8BC 109.5 . . ?
N2A C1A C2A 123.6(4) . . ?
N2A C1A H1AA 118.2 . . ?
C2A C1A H1AA 118.2 . . ?
C1A C2A C3A 119.7(4) . . ?
C1A C2A H2AA 120.2 . . ?
C3A C2A H2AA 120.2 . . ?
C2A C3A C4A 117.8(4) . . ?
C2A C3A H3AA 121.1 . . ?
C4A C3A H3AA 121.1 . . ?
C5A C4A C3A 119.0(4) . . ?
C5A C4A H4AA 120.5 . . ?
C3A C4A H4AA 120.5 . . ?
C4A C5A N2A 122.7(3) . . ?
C4A C5A C6A 119.8(3) . . ?
N2A C5A C6A 117.5(3) . . ?
N3A C6A C5A 120.6(3) . . ?
N3A C6A H6AA 119.7 . . ?
C5A C6A H6AA 119.7 . . ?
N2B C1B C2B 124.5(3) . . ?
N2B C1B H1BA 117.8 . . ?
C2B C1B H1BA 117.8 . . ?
C3B C2B C1B 118.2(3) . . ?
C3B C2B H2BA 120.9 . . ?
C1B C2B H2BA 120.9 . . ?
C2B C3B C4B 118.9(3) . . ?
C2B C3B H3BA 120.5 . . ?
C4B C3B H3BA 120.5 . . ?
C5B C4B C3B 118.5(3) . . ?
C5B C4B H4BA 120.7 . . ?
C3B C4B H4BA 120.7 . . ?
N2B C5B C4B 122.8(2) . . ?
N2B C5B C6B 115.3(2) . . ?
C4B C5B C6B 121.9(3) . . ?
N3B C6B C5B 119.5(2) . . ?
N3B C6B H6BA 120.2 . . ?
C5B C6B H6BA 120.2 . . ?
C6C C1C C2C 118.0(2) . . ?
C6C C1C P1 126.1(2) . . ?
C2C C1C P1 115.7(2) . . ?
C3C C2C C1C 121.5(3) . . ?
C3C C2C H2CA 119.2 . . ?
C1C C2C H2CA 119.2 . . ?
C4C C3C C2C 119.4(3) . . ?
C4C C3C H3CA 120.3 . . ?
C2C C3C H3CA 120.3 . . ?
C3C C4C C5C 120.3(3) . . ?
C3C C4C H4CA 119.8 . . ?
C5C C4C H4CA 119.8 . . ?
C4C C5C C6C 119.9(3) . . ?
C4C C5C H5CA 120.0 . . ?
C6C C5C H5CA 120.0 . . ?
C1C C6C C5C 120.8(3) . . ?
C1C C6C H6CA 119.6 . . ?
C5C C6C H6CA 119.6 . . ?
C2D C1D C6D 117.7(2) . . ?
C2D C1D P1 122.11(19) . . ?
C6D C1D P1 120.1(2) . . ?
C1D C2D C3D 120.7(3) . . ?
C1D C2D H2DA 119.6 . . ?
C3D C2D H2DA 119.6 . . ?
C4D C3D C2D 120.1(3) . . ?
C4D C3D H3DA 119.9 . . ?
C2D C3D H3DA 119.9 . . ?
C5D C4D C3D 120.1(3) . . ?
C5D C4D H4DA 119.9 . . ?
C3D C4D H4DA 119.9 . . ?
C4D C5D C6D 120.5(3) . . ?
C4D C5D H5DA 119.7 . . ?
C6D C5D H5DA 119.7 . . ?
C5D C6D C1D 120.8(3) . . ?
C5D C6D H6DA 119.6 . . ?
C1D C6D H6DA 119.6 . . ?
C2E C1E C6E 118.0(2) . . ?
C2E C1E P1 123.4(2) . . ?
C6E C1E P1 118.55(18) . . ?
C3E C2E C1E 120.6(3) . . ?
C3E C2E H2EA 119.7 . . ?
C1E C2E H2EA 119.7 . . ?
C4E C3E C2E 120.6(3) . . ?
C4E C3E H3EA 119.7 . . ?
C2E C3E H3EA 119.7 . . ?
C3E C4E C5E 119.9(3) . . ?
C3E C4E H4EA 120.1 . . ?
C5E C4E H4EA 120.1 . . ?
C4E C5E C6E 119.5(3) . . ?
C4E C5E H5EA 120.2 . . ?
C6E C5E H5EA 120.2 . . ?
C5E C6E C1E 121.3(2) . . ?
C5E C6E H6EA 119.3 . . ?
C1E C6E H6EA 119.3 . . ?
C2F C1F C6F 118.2(2) . . ?
C2F C1F P2 120.22(19) . . ?
C6F C1F P2 121.39(19) . . ?
C1F C2F C3F 121.3(3) . . ?
C1F C2F H2FA 119.4 . . ?
C3F C2F H2FA 119.4 . . ?
C4F C3F C2F 119.8(3) . . ?
C4F C3F H3FA 120.1 . . ?
C2F C3F H3FA 120.1 . . ?
C5F C4F C3F 120.0(3) . . ?
C5F C4F H4FA 120.0 . . ?
C3F C4F H4FA 120.0 . . ?
C4F C5F C6F 120.2(3) . . ?
C4F C5F H5FA 119.9 . . ?
C6F C5F H5FA 119.9 . . ?
C5F C6F C1F 120.5(3) . . ?
C5F C6F H6FA 119.7 . . ?
C1F C6F H6FA 119.7 . . ?
C6G C1G C2G 117.7(2) . . ?
C6G C1G P2 119.20(19) . . ?
C2G C1G P2 123.1(2) . . ?
C3G C2G C1G 120.5(3) . . ?
C3G C2G H2GA 119.8 . . ?
C1G C2G H2GA 119.8 . . ?
C4G C3G C2G 120.9(3) . . ?
C4G C3G H3GA 119.6 . . ?
C2G C3G H3GA 119.6 . . ?
C3G C4G C5G 119.7(3) . . ?
C3G C4G H4GA 120.2 . . ?
C5G C4G H4GA 120.2 . . ?
C6G C5G C4G 119.8(3) . . ?
C6G C5G H5GA 120.1 . . ?
C4G C5G H5GA 120.1 . . ?
C5G C6G C1G 121.5(3) . . ?
C5G C6G H6GA 119.3 . . ?
C1G C6G H6GA 119.3 . . ?
C2H C1H C6H 118.0(2) . . ?
C2H C1H P2 124.3(2) . . ?
C6H C1H P2 117.60(19) . . ?
C1H C2H C3H 120.4(3) . . ?
C1H C2H H2HA 119.8 . . ?
C3H C2H H2HA 119.8 . . ?
C4H C3H C2H 121.1(3) . . ?
C4H C3H H3HA 119.4 . . ?
C2H C3H H3HA 119.4 . . ?
C3H C4H C5H 119.6(3) . . ?
C3H C4H H4HA 120.2 . . ?
C5H C4H H4HA 120.2 . . ?
C4H C5H C6H 119.7(3) . . ?
C4H C5H H5HA 120.1 . . ?
C6H C5H H5HA 120.1 . . ?
C5H C6H C1H 121.1(2) . . ?
C5H C6H H6HA 119.4 . . ?
C1H C6H H6HA 119.4 . . ?

loop_
_geom_bond_atom_site_label_1
_geom_bond_atom_site_label_2
_geom_bond_distance
_geom_bond_site_symmetry_2
_geom_bond_publ_flag
Ru N1B 2.161(2) . ?
Ru N1A 2.1693(19) . ?
Ru P2 2.3008(7) . ?
Ru P1 2.3034(7) . ?
Ru S1A 2.4205(7) . ?
Ru S1B 2.4265(7) . ?
S1A C7A 1.717(3) . ?
S1B C7B 1.725(3) . ?
P1 C1E 1.839(2) . ?
P1 C1C 1.844(3) . ?
P1 C1D 1.854(3) . ?
P2 C1G 1.834(3) . ?
P2 C1F 1.842(2) . ?
P2 C1H 1.843(3) . ?
O1W H1W1 0.876(18) . ?
O1W H1W2 0.866(18) . ?
N1A C7A 1.318(3) . ?
N1A N3A 1.378(3) . ?
N2A C1A 1.339(4) . ?
N2A C5A 1.363(4) . ?
N3A C6A 1.272(4) . ?
N4A C7A 1.337(3) . ?
N4A C8A 1.438(4) . ?
N4A H4AB 0.8800 . ?
N1B C7B 1.327(3) . ?
N1B N3B 1.370(3) . ?
N2B C1B 1.334(3) . ?
N2B C5B 1.338(3) . ?
N3B C6B 1.275(3) . ?
N4B C7B 1.330(3) . ?
N4B C8B 1.431(4) . ?
N4B H4BB 0.8800 . ?
C8A H8AA 0.9800 . ?
C8A H8AB 0.9800 . ?
C8A H8AC 0.9800 . ?
C8B H8BA 0.9800 . ?
C8B H8BB 0.9800 . ?
C8B H8BC 0.9800 . ?
C1A C2A 1.361(6) . ?
C1A H1AA 0.9500 . ?
C2A C3A 1.371(6) . ?
C2A H2AA 0.9500 . ?
C3A C4A 1.415(5) . ?
C3A H3AA 0.9500 . ?
C4A C5A 1.357(5) . ?
C4A H4AA 0.9500 . ?
C5A C6A 1.464(4) . ?
C6A H6AA 0.9500 . ?
C1B C2B 1.374(4) . ?
C1B H1BA 0.9500 . ?
C2B C3B 1.372(5) . ?
C2B H2BA 0.9500 . ?
C3B C4B 1.393(4) . ?
C3B H3BA 0.9500 . ?
C4B C5B 1.387(4) . ?
C4B H4BA 0.9500 . ?
C5B C6B 1.469(3) . ?
C6B H6BA 0.9500 . ?
C1C C6C 1.383(4) . ?
C1C C2C 1.389(3) . ?
C2C C3C 1.386(4) . ?
C2C H2CA 0.9500 . ?
C3C C4C 1.374(4) . ?
C3C H3CA 0.9500 . ?
C4C C5C 1.375(4) . ?
C4C H4CA 0.9500 . ?
C5C C6C 1.392(4) . ?
C5C H5CA 0.9500 . ?
C6C H6CA 0.9500 . ?
C1D C2D 1.390(4) . ?
C1D C6D 1.391(4) . ?
C2D C3D 1.394(4) . ?
C2D H2DA 0.9500 . ?
C3D C4D 1.366(4) . ?
C3D H3DA 0.9500 . ?
C4D C5D 1.361(5) . ?
C4D H4DA 0.9500 . ?
C5D C6D 1.386(4) . ?
C5D H5DA 0.9500 . ?
C6D H6DA 0.9500 . ?
C1E C2E 1.389(3) . ?
C1E C6E 1.392(4) . ?
C2E C3E 1.388(4) . ?
C2E H2EA 0.9500 . ?
C3E C4E 1.371(4) . ?
C3E H3EA 0.9500 . ?
C4E C5E 1.382(4) . ?
C4E H4EA 0.9500 . ?
C5E C6E 1.390(4) . ?
C5E H5EA 0.9500 . ?
C6E H6EA 0.9500 . ?
C1F C2F 1.373(4) . ?
C1F C6F 1.396(3) . ?
C2F C3F 1.391(4) . ?
C2F H2FA 0.9500 . ?
C3F C4F 1.373(4) . ?
C3F H3FA 0.9500 . ?
C4F C5F 1.373(4) . ?
C4F H4FA 0.9500 . ?
C5F C6F 1.388(4) . ?
C5F H5FA 0.9500 . ?
C6F H6FA 0.9500 . ?
C1G C6G 1.395(4) . ?
C1G C2G 1.401(4) . ?
C2G C3G 1.386(4) . ?
C2G H2GA 0.9500 . ?
C3G C4G 1.370(5) . ?
C3G H3GA 0.9500 . ?
C4G C5G 1.389(4) . ?
C4G H4GA 0.9500 . ?
C5G C6G 1.382(4) . ?
C5G H5GA 0.9500 . ?
C6G H6GA 0.9500 . ?
C1H C2H 1.386(4) . ?
C1H C6H 1.395(4) . ?
C2H C3H 1.393(4) . ?
C2H H2HA 0.9500 . ?
C3H C4H 1.358(4) . ?
C3H H3HA 0.9500 . ?
C4H C5H 1.386(4) . ?
C4H H4HA 0.9500 . ?
C5H C6H 1.389(4) . ?
C5H H5HA 0.9500 . ?
C6H H6HA 0.9500 . ?

loop_
_geom_hbond_atom_site_label_D
_geom_hbond_atom_site_label_H
_geom_hbond_atom_site_label_A
_geom_hbond_distance_DH
_geom_hbond_distance_HA
_geom_hbond_distance_DA
_geom_hbond_angle_DHA
_geom_hbond_site_symmetry_A
O1W H1W1 N2A 0.876(18) 2.045(18) 2.915(4) 172(4) .
N4A H4AB O1W 0.88 2.24 3.090(4) 163.4 .

loop_
_geom_torsion_atom_site_label_1
_geom_torsion_atom_site_label_2
_geom_torsion_atom_site_label_3
_geom_torsion_atom_site_label_4
_geom_torsion
_geom_torsion_site_symmetry_1
_geom_torsion_site_symmetry_2
_geom_torsion_site_symmetry_3
_geom_torsion_site_symmetry_4
_geom_torsion_publ_flag
N1B Ru S1A C7A -73.07(10) . . . . ?
N1A Ru S1A C7A 3.10(10) . . . . ?
P2 Ru S1A C7A -164.12(8) . . . . ?
P1 Ru S1A C7A 97.52(8) . . . . ?
S1B Ru S1A C7A -30.18(11) . . . . ?
N1B Ru S1B C7B 4.88(10) . . . . ?
N1A Ru S1B C7B -72.66(10) . . . . ?
P2 Ru S1B C7B 92.88(8) . . . . ?
P1 Ru S1B C7B -167.21(8) . . . . ?
S1A Ru S1B C7B -42.42(11) . . . . ?
N1B Ru P1 C1E -168.6(3) . . . . ?
N1A Ru P1 C1E 136.09(11) . . . . ?
P2 Ru P1 C1E -31.67(10) . . . . ?
S1A Ru P1 C1E 70.51(10) . . . . ?
S1B Ru P1 C1E -126.61(10) . . . . ?
N1B Ru P1 C1C 71.3(3) . . . . ?
N1A Ru P1 C1C 16.01(11) . . . . ?
P2 Ru P1 C1C -151.74(9) . . . . ?
S1A Ru P1 C1C -49.56(10) . . . . ?
S1B Ru P1 C1C 113.31(9) . . . . ?
N1B Ru P1 C1D -41.8(3) . . . . ?
N1A Ru P1 C1D -97.07(11) . . . . ?
P2 Ru P1 C1D 95.17(9) . . . . ?
S1A Ru P1 C1D -162.65(9) . . . . ?
S1B Ru P1 C1D 0.22(9) . . . . ?
N1B Ru P2 C1G -116.75(11) . . . . ?
N1A Ru P2 C1G -62.2(2) . . . . ?
P1 Ru P2 C1G 70.64(10) . . . . ?
S1A Ru P2 C1G -17.83(10) . . . . ?
S1B Ru P2 C1G 177.12(10) . . . . ?
N1B Ru P2 C1F 118.04(11) . . . . ?
N1A Ru P2 C1F 172.6(2) . . . . ?
P1 Ru P2 C1F -54.57(10) . . . . ?
S1A Ru P2 C1F -143.04(10) . . . . ?
S1B Ru P2 C1F 51.90(10) . . . . ?
N1B Ru P2 C1H 0.90(11) . . . . ?
N1A Ru P2 C1H 55.5(2) . . . . ?
P1 Ru P2 C1H -171.71(9) . . . . ?
S1A Ru P2 C1H 99.82(9) . . . . ?
S1B Ru P2 C1H -65.23(9) . . . . ?
N1B Ru N1A C7A 99.85(16) . . . . ?
P2 Ru N1A C7A 44.3(3) . . . . ?
P1 Ru N1A C7A -89.16(15) . . . . ?
S1A Ru N1A C7A -4.08(13) . . . . ?
S1B Ru N1A C7A 164.52(15) . . . . ?
N1B Ru N1A N3A -56.9(2) . . . . ?
P2 Ru N1A N3A -112.4(3) . . . . ?
P1 Ru N1A N3A 114.1(2) . . . . ?
S1A Ru N1A N3A -160.8(3) . . . . ?
S1B Ru N1A N3A 7.8(2) . . . . ?
C7A N1A N3A C6A 171.8(2) . . . . ?
Ru N1A N3A C6A -33.3(4) . . . . ?
N1A Ru N1B C7B 94.50(16) . . . . ?
P2 Ru N1B C7B -99.27(15) . . . . ?
P1 Ru N1B C7B 38.3(4) . . . . ?
S1A Ru N1B C7B 158.17(14) . . . . ?
S1B Ru N1B C7B -6.39(13) . . . . ?
N1A Ru N1B N3B -80.9(3) . . . . ?
P2 Ru N1B N3B 85.3(2) . . . . ?
P1 Ru N1B N3B -137.1(3) . . . . ?
S1A Ru N1B N3B -17.2(3) . . . . ?
S1B Ru N1B N3B 178.2(3) . . . . ?
C7B N1B N3B C6B 179.0(2) . . . . ?
Ru N1B N3B C6B -6.0(4) . . . . ?
N3A N1A C7A N4A -9.5(4) . . . . ?
Ru N1A C7A N4A -173.6(2) . . . . ?
N3A N1A C7A S1A 169.70(16) . . . . ?
Ru N1A C7A S1A 5.61(18) . . . . ?
C8A N4A C7A N1A -180.0(3) . . . . ?
C8A N4A C7A S1A 0.9(4) . . . . ?
Ru S1A C7A N1A -4.97(16) . . . . ?
Ru S1A C7A N4A 174.2(2) . . . . ?
N3B N1B C7B N4B 6.6(3) . . . . ?
Ru N1B C7B N4B -170.5(2) . . . . ?
N3B N1B C7B S1B -174.12(15) . . . . ?
Ru N1B C7B S1B 8.79(18) . . . . ?
C8B N4B C7B N1B 177.9(3) . . . . ?
C8B N4B C7B S1B -1.3(4) . . . . ?
Ru S1B C7B N1B -7.76(16) . . . . ?
Ru S1B C7B N4B 171.5(2) . . . . ?
C5A N2A C1A C2A -0.7(5) . . . . ?
N2A C1A C2A C3A -0.7(6) . . . . ?
C1A C2A C3A C4A 1.0(5) . . . . ?
C2A C3A C4A C5A 0.0(5) . . . . ?
C3A C4A C5A N2A -1.4(5) . . . . ?
C3A C4A C5A C6A 176.4(3) . . . . ?
C1A N2A C5A C4A 1.8(5) . . . . ?
C1A N2A C5A C6A -176.1(3) . . . . ?
N1A N3A C6A C5A 174.0(2) . . . . ?
C4A C5A C6A N3A -179.7(3) . . . . ?
N2A C5A C6A N3A -1.8(4) . . . . ?
C5B N2B C1B C2B 0.9(4) . . . . ?
N2B C1B C2B C3B -0.3(4) . . . . ?
C1B C2B C3B C4B -0.2(4) . . . . ?
C2B C3B C4B C5B 0.0(4) . . . . ?
C1B N2B C5B C4B -1.0(4) . . . . ?
C1B N2B C5B C6B 179.3(2) . . . . ?
C3B C4B C5B N2B 0.7(4) . . . . ?
C3B C4B C5B C6B -179.7(2) . . . . ?
N1B N3B C6B C5B -176.80(19) . . . . ?
N2B C5B C6B N3B -162.6(2) . . . . ?
C4B C5B C6B N3B 17.8(4) . . . . ?
C1E P1 C1C C6C -8.4(3) . . . . ?
C1D P1 C1C C6C -111.4(3) . . . . ?
Ru P1 C1C C6C 120.2(2) . . . . ?
C1E P1 C1C C2C 167.05(19) . . . . ?
C1D P1 C1C C2C 64.1(2) . . . . ?
Ru P1 C1C C2C -64.4(2) . . . . ?
C6C C1C C2C C3C 1.3(4) . . . . ?
P1 C1C C2C C3C -174.5(2) . . . . ?
C1C C2C C3C C4C -0.9(4) . . . . ?
C2C C3C C4C C5C -0.6(5) . . . . ?
C3C C4C C5C C6C 1.6(5) . . . . ?
C2C C1C C6C C5C -0.3(4) . . . . ?
P1 C1C C6C C5C 175.1(2) . . . . ?
C4C C5C C6C C1C -1.2(5) . . . . ?
C1E P1 C1D C2D 123.6(2) . . . . ?
C1C P1 C1D C2D -132.6(2) . . . . ?
Ru P1 C1D C2D -10.3(2) . . . . ?
C1E P1 C1D C6D -58.9(2) . . . . ?
C1C P1 C1D C6D 45.0(2) . . . . ?
Ru P1 C1D C6D 167.24(17) . . . . ?
C6D C1D C2D C3D 0.4(4) . . . . ?
P1 C1D C2D C3D 178.0(2) . . . . ?
C1D C2D C3D C4D -0.2(4) . . . . ?
C2D C3D C4D C5D -0.1(4) . . . . ?
C3D C4D C5D C6D 0.3(4) . . . . ?
C4D C5D C6D C1D -0.2(4) . . . . ?
C2D C1D C6D C5D -0.2(4) . . . . ?
P1 C1D C6D C5D -177.8(2) . . . . ?
C1C P1 C1E C2E -115.0(2) . . . . ?
C1D P1 C1E C2E -17.0(3) . . . . ?
Ru P1 C1E C2E 119.1(2) . . . . ?
C1C P1 C1E C6E 67.5(2) . . . . ?
C1D P1 C1E C6E 165.5(2) . . . . ?
Ru P1 C1E C6E -58.3(2) . . . . ?
C6E C1E C2E C3E -0.2(4) . . . . ?
P1 C1E C2E C3E -177.7(2) . . . . ?
C1E C2E C3E C4E -0.9(5) . . . . ?
C2E C3E C4E C5E 0.3(5) . . . . ?
C3E C4E C5E C6E 1.4(5) . . . . ?
C4E C5E C6E C1E -2.5(4) . . . . ?
C2E C1E C6E C5E 1.9(4) . . . . ?
P1 C1E C6E C5E 179.5(2) . . . . ?
C1G P2 C1F C2F -106.9(2) . . . . ?
C1H P2 C1F C2F 148.0(2) . . . . ?
Ru P2 C1F C2F 25.4(3) . . . . ?
C1G P2 C1F C6F 68.6(2) . . . . ?
C1H P2 C1F C6F -36.6(2) . . . . ?
Ru P2 C1F C6F -159.17(18) . . . . ?
C6F C1F C2F C3F -1.9(4) . . . . ?
P2 C1F C2F C3F 173.7(2) . . . . ?
C1F C2F C3F C4F 1.0(5) . . . . ?
C2F C3F C4F C5F 0.2(5) . . . . ?
C3F C4F C5F C6F -0.6(5) . . . . ?
C4F C5F C6F C1F -0.3(4) . . . . ?
C2F C1F C6F C5F 1.6(4) . . . . ?
P2 C1F C6F C5F -174.0(2) . . . . ?
C1F P2 C1G C6G -174.0(2) . . . . ?
C1H P2 C1G C6G -71.6(2) . . . . ?
Ru P2 C1G C6G 50.3(2) . . . . ?
C1F P2 C1G C2G 6.5(3) . . . . ?
C1H P2 C1G C2G 108.9(2) . . . . ?
Ru P2 C1G C2G -129.2(2) . . . . ?
C6G C1G C2G C3G 0.3(4) . . . . ?
P2 C1G C2G C3G 179.8(2) . . . . ?
C1G C2G C3G C4G 0.5(5) . . . . ?
C2G C3G C4G C5G -0.5(5) . . . . ?
C3G C4G C5G C6G -0.4(5) . . . . ?
C4G C5G C6G C1G 1.2(5) . . . . ?
C2G C1G C6G C5G -1.2(4) . . . . ?
P2 C1G C6G C5G 179.3(2) . . . . ?
C1G P2 C1H C2H 26.9(2) . . . . ?
C1F P2 C1H C2H 130.2(2) . . . . ?
Ru P2 C1H C2H -99.1(2) . . . . ?
C1G P2 C1H C6H -157.71(19) . . . . ?
C1F P2 C1H C6H -54.4(2) . . . . ?
Ru P2 C1H C6H 76.3(2) . . . . ?
C6H C1H C2H C3H -1.8(4) . . . . ?
P2 C1H C2H C3H 173.6(2) . . . . ?
C1H C2H C3H C4H -0.1(4) . . . . ?
C2H C3H C4H C5H 1.3(4) . . . . ?
C3H C4H C5H C6H -0.4(4) . . . . ?
C4H C5H C6H C1H -1.6(4) . . . . ?
C2H C1H C6H C5H 2.6(4) . . . . ?
P2 C1H C6H C5H -173.04(19) . . . . ?
